data_4030002
loop_
_publ_author_name
'Jeon, Hyun Ji'
'Jung, Da Jung'
'Kim, Ju Hyun'
'Kim, Youngmee'
'Bouffard, Jean'
'Lee, Sang-Gi'

_publ_section_title
;
 From Triazoles to Imidazolines through the Sequential N-H Insertion of
 \a-Imino Rhodium-Carbenes into \b-Enamino Esters/Enamine-Imine
 Tautomerization/Conjugate Addition Cascade.
;
_journal_issue 20
_journal_name_full 'The Journal of organic chemistry'
_journal_page_first 9865
_journal_page_last 9871
_journal_paper_doi 10.1021/jo501785d
_journal_volume 79
_journal_year 2014
_chemical_formula_sum 'C52 H47 N4 O8 S2'
_chemical_formula_weight 920.06
_chemical_name_systematic
; 
 ? 
;
_space_group_IT_number 2
_symmetry_cell_setting triclinic
_symmetry_space_group_name_Hall '-P 1'
_symmetry_space_group_name_H-M 'P -1'
_atom_sites_solution_hydrogens geom
_atom_sites_solution_primary direct
_atom_sites_solution_secondary difmap
_audit_creation_method SHELXL-97
_cell_angle_alpha 118.32(3)
_cell_angle_beta 92.91(3)
_cell_angle_gamma 103.95(3)
_cell_formula_units_Z 2
_cell_length_a 13.884(3)
_cell_length_b 14.040(3)
_cell_length_c 14.355(3)
_cell_measurement_temperature 293(2)
_cell_volume 2345.6(13)
_computing_cell_refinement 'Bruker SMART'
_computing_data_collection 'Bruker SMART'
_computing_data_reduction 'Bruker SAINT'
_computing_molecular_graphics 'Bruker SHELXTL'
_computing_publication_material 'Bruker SHELXTL'
_computing_structure_refinement 'SHELXL-97 (Sheldrick, 1997)'
_computing_structure_solution 'SHELXS-97 (Sheldrick, 1990)'
_diffrn_ambient_temperature 293(2)
_diffrn_measured_fraction_theta_full 0.975
_diffrn_measured_fraction_theta_max 0.975
_diffrn_measurement_device_type 'CCD area detector'
_diffrn_measurement_method 'phi and omega scans'
_diffrn_radiation_monochromator graphite
_diffrn_radiation_source 'fine-focus sealed tube'
_diffrn_radiation_type MoK\a
_diffrn_radiation_wavelength 0.71073
_diffrn_reflns_av_R_equivalents 0.0589
_diffrn_reflns_av_sigmaI/netI 0.2014
_diffrn_reflns_limit_h_max 17
_diffrn_reflns_limit_h_min -15
_diffrn_reflns_limit_k_max 17
_diffrn_reflns_limit_k_min -17
_diffrn_reflns_limit_l_max 17
_diffrn_reflns_limit_l_min -17
_diffrn_reflns_number 13317
_diffrn_reflns_theta_full 26.00
_diffrn_reflns_theta_max 26.00
_diffrn_reflns_theta_min 1.68
_exptl_absorpt_coefficient_mu 0.173
_exptl_absorpt_correction_T_max 0.9965
_exptl_absorpt_correction_T_min 0.9662
_exptl_absorpt_correction_type multi-scan
_exptl_absorpt_process_details '(SADABS; Bruker, 1997)'
_exptl_crystal_colour colorless
_exptl_crystal_density_diffrn 1.303
_exptl_crystal_density_method 'not measured'
_exptl_crystal_description needle
_exptl_crystal_F_000 966
_exptl_crystal_size_max 0.20
_exptl_crystal_size_mid 0.08
_exptl_crystal_size_min 0.02
_refine_diff_density_max 0.405
_refine_diff_density_min -0.337
_refine_diff_density_rms 0.056
_refine_ls_extinction_method none
_refine_ls_goodness_of_fit_ref 0.953
_refine_ls_hydrogen_treatment mixed
_refine_ls_matrix_type full
_refine_ls_number_parameters 604
_refine_ls_number_reflns 8973
_refine_ls_number_restraints 6
_refine_ls_restrained_S_all 0.953
_refine_ls_R_factor_all 0.2024
_refine_ls_R_factor_gt 0.0782
_refine_ls_shift/su_max 0.000
_refine_ls_shift/su_mean 0.000
_refine_ls_structure_factor_coef Fsqd
_refine_ls_weighting_details 'calc w=1/[\s^2^(Fo^2^)+(0.0533P)^2^+0.0000P] where P=(Fo^2^+2Fc^2^)/3'
_refine_ls_weighting_scheme calc
_refine_ls_wR_factor_gt 0.1656
_refine_ls_wR_factor_ref 0.2142
_reflns_number_gt 3636
_reflns_number_total 8973
_reflns_threshold_expression >2sigma(I)
_cod_data_source_file jo501785d_si_002.cif
_cod_data_source_block ye120sadp-1
_cod_depositor_comments
;
The following automatic conversions were performed:

'_symmetry_cell_setting' value 'Triclinic' changed to 'triclinic'
according to
/home/saulius/struct/COD-crude-data--automatic-downloads/rss-feeds/ACS/lib/dictionaries/cif_core.dic
dictionary named 'cif_core.dic' version 2.4.2 from 2011-04-26.

Automatic conversion script
Id: cif_fix_values 2827 2014-09-09 07:05:25Z andrius 

 Adding full bibliography for 4030002--4030003.cif.
;
_cod_original_cell_volume 2345.6(8)
_cod_original_sg_symbol_H-M P-1
_cod_database_code 4030002

loop_
_symmetry_equiv_pos_as_xyz
'x, y, z'
'-x, -y, -z'

loop_
_atom_site_label
_atom_site_type_symbol
_atom_site_fract_x
_atom_site_fract_y
_atom_site_fract_z
_atom_site_U_iso_or_equiv
_atom_site_adp_type
_atom_site_occupancy
_atom_site_symmetry_multiplicity
_atom_site_calc_flag
_atom_site_refinement_flags
C11 C 0.6380(4) 0.2900(5) 1.1567(5) 0.0549(15) Uani 1 1 d .
C12 C 0.5940(4) 0.1872(5) 1.0610(5) 0.0587(15) Uani 1 1 d .
H12 H 0.6356 0.1495 1.0182 0.070 Uiso 1 1 calc R
C13 C 0.4909(4) 0.1404(4) 1.0285(4) 0.0515(14) Uani 1 1 d .
H13 H 0.4632 0.0725 0.9639 0.062 Uiso 1 1 calc R
C14 C 0.4287(3) 0.1947(4) 1.0921(4) 0.0411(12) Uani 1 1 d .
C15 C 0.4723(4) 0.2968(4) 1.1900(4) 0.0522(14) Uani 1 1 d .
H15 H 0.4307 0.3331 1.2339 0.063 Uiso 1 1 calc R
C16 C 0.5746(4) 0.3432(4) 1.2214(4) 0.0539(14) Uani 1 1 d .
H16 H 0.6022 0.4107 1.2864 0.065 Uiso 1 1 calc R
C17 C 0.7517(4) 0.3415(5) 1.1901(5) 0.083(2) Uani 1 1 d .
H17A H 0.7681 0.4211 1.2412 0.125 Uiso 1 1 calc R
H17B H 0.7804 0.3312 1.1277 0.125 Uiso 1 1 calc R
H17C H 0.7787 0.3049 1.2224 0.125 Uiso 1 1 calc R
C18 C 0.2652(3) 0.2108(4) 0.9044(4) 0.0398(12) Uani 1 1 d .
C19 C 0.2098(3) 0.3585(4) 1.0119(4) 0.0398(12) Uani 1 1 d .
C110 C 0.2272(3) 0.3105(4) 1.0836(4) 0.0448(13) Uani 1 1 d .
H11A H 0.2806 0.3638 1.1459 0.054 Uiso 1 1 calc R
H11B H 0.1659 0.2880 1.1074 0.054 Uiso 1 1 calc R
C111 C 0.1735(3) 0.4595(4) 1.0506(4) 0.0441(13) Uani 1 1 d .
C112 C 0.1598(4) 0.5171(5) 1.1561(5) 0.0621(16) Uani 1 1 d .
H112 H 0.1715 0.4908 1.2028 0.075 Uiso 1 1 calc R
C113 C 0.1294(5) 0.6115(6) 1.1918(5) 0.082(2) Uani 1 1 d .
H113 H 0.1220 0.6508 1.2631 0.098 Uiso 1 1 calc R
C114 C 0.1095(5) 0.6489(6) 1.1218(6) 0.097(2) Uani 1 1 d .
H114 H 0.0870 0.7124 1.1456 0.116 Uiso 1 1 calc R
C115 C 0.1226(4) 0.5936(6) 1.0182(6) 0.081(2) Uani 1 1 d .
H115 H 0.1094 0.6198 0.9717 0.097 Uiso 1 1 calc R
C116 C 0.1551(4) 0.4996(5) 0.9818(5) 0.0613(16) Uani 1 1 d .
H116 H 0.1648 0.4627 0.9112 0.074 Uiso 1 1 calc R
C117 C 0.3740(3) 0.2363(4) 0.8896(4) 0.0403(12) Uani 1 1 d .
C118 C 0.4102(4) 0.1638(4) 0.8050(4) 0.0498(13) Uani 1 1 d .
H118 H 0.3651 0.0959 0.7508 0.060 Uiso 1 1 calc R
C119 C 0.5114(4) 0.1886(5) 0.7982(5) 0.0570(15) Uani 1 1 d .
H119 H 0.5335 0.1373 0.7406 0.068 Uiso 1 1 calc R
C120 C 0.5793(4) 0.2895(5) 0.8770(5) 0.0599(15) Uani 1 1 d .
H120 H 0.6475 0.3066 0.8730 0.072 Uiso 1 1 calc R
C121 C 0.5452(4) 0.3646(5) 0.9614(5) 0.0578(15) Uani 1 1 d .
H121 H 0.5905 0.4332 1.0143 0.069 Uiso 1 1 calc R
C122 C 0.4439(4) 0.3392(4) 0.9685(4) 0.0466(13) Uani 1 1 d .
H122 H 0.4221 0.3908 1.0261 0.056 Uiso 1 1 calc R
C123 C 0.1972(4) 0.1001(5) 0.8089(4) 0.0488(13) Uani 1 1 d D
C124 C 0.0892(5) 0.0573(5) 0.8194(5) 0.0734(18) Uani 1 1 d D
C125 C -0.0564(4) 0.0715(6) 0.8917(5) 0.106(3) Uani 1 1 d D
C126 C -0.0552(12) 0.1298(13) 1.0091(6) 0.102(6) Uiso 0.50 1 d PD
C26* C -0.0767(9) 0.1576(9) 0.9927(7) 0.065(4) Uiso 0.50 1 d PD
C21 C 0.5928(4) 0.1312(4) 0.3529(5) 0.0523(14) Uani 1 1 d .
C22 C 0.5052(4) 0.1102(4) 0.2848(5) 0.0581(15) Uani 1 1 d .
H22 H 0.5102 0.1090 0.2199 0.070 Uiso 1 1 calc R
C23 C 0.4123(4) 0.0912(4) 0.3118(4) 0.0544(14) Uani 1 1 d .
H23 H 0.3550 0.0762 0.2646 0.065 Uiso 1 1 calc R
C24 C 0.4023(4) 0.0941(4) 0.4089(4) 0.0439(13) Uani 1 1 d .
C25 C 0.4889(4) 0.1131(4) 0.4760(4) 0.0511(14) Uani 1 1 d .
H25 H 0.4841 0.1140 0.5408 0.061 Uiso 1 1 calc R
C26 C 0.5805(4) 0.1303(5) 0.4476(5) 0.0603(15) Uani 1 1 d .
H26 H 0.6372 0.1418 0.4934 0.072 Uiso 1 1 calc R
C27 C 0.6952(4) 0.1596(5) 0.3252(5) 0.0807(19) Uani 1 1 d .
H27A H 0.7190 0.2394 0.3501 0.121 Uiso 1 1 calc R
H27B H 0.6899 0.1175 0.2485 0.121 Uiso 1 1 calc R
H27C H 0.7419 0.1400 0.3595 0.121 Uiso 1 1 calc R
C28 C 0.2989(3) 0.3094(4) 0.5800(4) 0.0400(12) Uani 1 1 d .
C29 C 0.2007(3) 0.3283(4) 0.4629(4) 0.0413(12) Uani 1 1 d .
C210 C 0.1949(4) 0.2059(4) 0.4006(4) 0.0492(13) Uani 1 1 d .
H21A H 0.1258 0.1571 0.3807 0.059 Uiso 1 1 calc R
H21B H 0.2233 0.1885 0.3362 0.059 Uiso 1 1 calc R
C211 C 0.1445(3) 0.3808(5) 0.4224(4) 0.0449(13) Uani 1 1 d .
C212 C 0.1576(4) 0.4960(5) 0.4817(5) 0.0566(15) Uani 1 1 d .
H212 H 0.2048 0.5406 0.5459 0.068 Uiso 1 1 calc R
C213 C 0.1004(4) 0.5462(5) 0.4460(5) 0.0659(17) Uani 1 1 d .
H213 H 0.1096 0.6238 0.4861 0.079 Uiso 1 1 calc R
C214 C 0.0312(5) 0.4804(6) 0.3518(5) 0.0721(19) Uani 1 1 d .
H214 H -0.0070 0.5134 0.3278 0.087 Uiso 1 1 calc R
C215 C 0.0174(4) 0.3661(6) 0.2921(5) 0.0783(19) Uani 1 1 d .
H215 H -0.0300 0.3217 0.2280 0.094 Uiso 1 1 calc R
C216 C 0.0749(4) 0.3170(5) 0.3280(5) 0.0645(16) Uani 1 1 d .
H216 H 0.0659 0.2395 0.2871 0.077 Uiso 1 1 calc R
C217 C 0.4132(3) 0.3500(4) 0.5994(4) 0.0403(12) Uani 1 1 d .
C218 C 0.4593(4) 0.3743(4) 0.5263(4) 0.0468(13) Uani 1 1 d .
H218 H 0.4194 0.3657 0.4671 0.056 Uiso 1 1 calc R
C219 C 0.5626(4) 0.4108(4) 0.5399(4) 0.0540(14) Uani 1 1 d .
H219 H 0.5916 0.4250 0.4890 0.065 Uiso 1 1 calc R
C220 C 0.6243(4) 0.4269(4) 0.6280(5) 0.0567(15) Uani 1 1 d .
H220 H 0.6944 0.4532 0.6381 0.068 Uiso 1 1 calc R
C221 C 0.5785(4) 0.4026(4) 0.7004(4) 0.0522(14) Uani 1 1 d .
H221 H 0.6185 0.4112 0.7594 0.063 Uiso 1 1 calc R
C222 C 0.4758(4) 0.3663(4) 0.6873(4) 0.0491(14) Uani 1 1 d .
H222 H 0.4472 0.3522 0.7384 0.059 Uiso 1 1 calc R
C223 C 0.2592(3) 0.3092(4) 0.6781(4) 0.0462(13) Uani 1 1 d .
H22A H 0.2780 0.2521 0.6883 0.055 Uiso 1 1 calc R
H22B H 0.2921 0.3824 0.7419 0.055 Uiso 1 1 calc R
C224 C 0.1469(4) 0.2862(5) 0.6684(4) 0.0505(14) Uani 1 1 d .
C225 C -0.0121(4) 0.1430(5) 0.6067(5) 0.0713(18) Uani 1 1 d .
H22C H -0.0292 0.1922 0.6742 0.086 Uiso 1 1 calc R
H22D H -0.0363 0.0657 0.5927 0.086 Uiso 1 1 calc R
C226 C -0.0627(4) 0.1513(6) 0.5173(6) 0.095(2) Uani 1 1 d .
H22E H -0.0415 0.2287 0.5331 0.143 Uiso 1 1 calc R
H22F H -0.1348 0.1267 0.5107 0.143 Uiso 1 1 calc R
H22G H -0.0444 0.1041 0.4508 0.143 Uiso 1 1 calc R
N11 N 0.2568(3) 0.2130(3) 1.0094(3) 0.0413(10) Uani 1 1 d .
N12 N 0.2281(3) 0.3047(3) 0.9173(3) 0.0436(10) Uani 1 1 d .
N21 N 0.2560(3) 0.1955(3) 0.4785(3) 0.0407(10) Uani 1 1 d .
N22 N 0.2574(3) 0.3838(3) 0.5566(3) 0.0441(10) Uani 1 1 d .
O11 O 0.2777(2) 0.0260(3) 0.9573(3) 0.0633(10) Uani 1 1 d .
O12 O 0.2539(3) 0.1516(3) 1.1421(3) 0.0635(11) Uani 1 1 d .
O13 O 0.0510(7) -0.0517(8) 0.7780(8) 0.088(3) Uiso 0.50 1 d PD
O13* O 0.0368(6) -0.0320(8) 0.7385(7) 0.082(3) Uiso 0.50 1 d PD
O14 O 0.0490(3) 0.1217(4) 0.8877(4) 0.0960(15) Uani 1 1 d .
O21 O 0.2111(3) -0.0086(3) 0.3555(3) 0.0641(10) Uani 1 1 d .
O22 O 0.2988(3) 0.0750(3) 0.5452(3) 0.0616(10) Uani 1 1 d .
O23 O 0.1057(3) 0.3593(3) 0.7066(3) 0.0685(11) Uani 1 1 d .
O24 O 0.0971(3) 0.1755(3) 0.6159(3) 0.0606(10) Uani 1 1 d .
S11 S 0.29691(10) 0.13710(12) 1.04954(11) 0.0488(4) Uani 1 1 d .
S21 S 0.28538(10) 0.08098(12) 0.44876(12) 0.0495(4) Uani 1 1 d .
H23A H 0.227(3) 0.045(2) 0.801(3) 0.040(13) Uiso 1 1 d D
H23B H 0.193(3) 0.112(4) 0.750(3) 0.070(18) Uiso 1 1 d D

loop_
_atom_site_aniso_label
_atom_site_aniso_U_11
_atom_site_aniso_U_22
_atom_site_aniso_U_33
_atom_site_aniso_U_23
_atom_site_aniso_U_13
_atom_site_aniso_U_12
C11 0.048(3) 0.062(4) 0.060(4) 0.039(4) 0.004(3) 0.009(3)
C12 0.062(4) 0.065(4) 0.054(4) 0.030(4) 0.016(3) 0.027(3)
C13 0.061(4) 0.043(3) 0.040(3) 0.015(3) 0.002(3) 0.013(3)
C14 0.049(3) 0.039(3) 0.034(3) 0.016(3) 0.005(3) 0.017(3)
C15 0.062(4) 0.052(4) 0.051(4) 0.027(3) 0.012(3) 0.027(3)
C16 0.056(4) 0.049(4) 0.044(4) 0.018(3) -0.004(3) 0.009(3)
C17 0.050(4) 0.098(5) 0.086(5) 0.046(4) 0.002(3) 0.002(3)
C18 0.049(3) 0.038(3) 0.031(3) 0.016(3) 0.009(2) 0.015(3)
C19 0.026(3) 0.039(3) 0.045(3) 0.018(3) 0.000(2) 0.002(2)
C110 0.049(3) 0.046(3) 0.038(3) 0.017(3) 0.011(3) 0.019(3)
C111 0.038(3) 0.045(3) 0.050(4) 0.023(3) 0.010(3) 0.016(3)
C112 0.068(4) 0.078(4) 0.051(4) 0.030(3) 0.025(3) 0.041(3)
C113 0.116(6) 0.080(5) 0.064(4) 0.029(4) 0.046(4) 0.064(4)
C114 0.143(7) 0.101(6) 0.094(6) 0.056(5) 0.073(5) 0.088(5)
C115 0.103(5) 0.099(5) 0.094(6) 0.067(5) 0.051(4) 0.075(5)
C116 0.061(4) 0.081(5) 0.058(4) 0.041(4) 0.025(3) 0.035(3)
C117 0.045(3) 0.044(3) 0.040(3) 0.026(3) 0.011(3) 0.015(3)
C118 0.057(4) 0.053(4) 0.045(3) 0.025(3) 0.016(3) 0.022(3)
C119 0.062(4) 0.066(4) 0.061(4) 0.038(4) 0.033(3) 0.031(3)
C120 0.051(4) 0.065(4) 0.072(4) 0.040(4) 0.015(3) 0.019(3)
C121 0.054(4) 0.041(3) 0.073(4) 0.027(3) 0.011(3) 0.011(3)
C122 0.043(3) 0.045(3) 0.049(3) 0.020(3) 0.009(3) 0.015(3)
C123 0.052(4) 0.046(4) 0.044(4) 0.020(3) 0.006(3) 0.013(3)
C124 0.075(5) 0.056(4) 0.052(4) 0.012(4) -0.017(4) -0.003(4)
C125 0.035(4) 0.125(7) 0.108(6) 0.033(5) 0.029(4) -0.008(4)
C21 0.059(4) 0.037(3) 0.061(4) 0.020(3) 0.019(3) 0.024(3)
C22 0.073(4) 0.056(4) 0.054(4) 0.030(3) 0.023(3) 0.028(3)
C23 0.060(4) 0.054(4) 0.051(4) 0.024(3) 0.011(3) 0.025(3)
C24 0.055(3) 0.035(3) 0.047(3) 0.021(3) 0.013(3) 0.019(3)
C25 0.054(4) 0.053(4) 0.051(4) 0.027(3) 0.009(3) 0.023(3)
C26 0.053(4) 0.065(4) 0.068(4) 0.034(4) 0.006(3) 0.025(3)
C27 0.073(4) 0.064(4) 0.100(5) 0.032(4) 0.035(4) 0.027(4)
C28 0.049(3) 0.032(3) 0.037(3) 0.015(3) 0.009(2) 0.013(2)
C29 0.037(3) 0.047(3) 0.046(3) 0.028(3) 0.011(3) 0.013(3)
C210 0.050(3) 0.054(4) 0.040(3) 0.021(3) 0.001(3) 0.015(3)
C211 0.034(3) 0.062(4) 0.046(3) 0.033(3) 0.006(3) 0.015(3)
C212 0.052(3) 0.066(4) 0.058(4) 0.036(4) 0.004(3) 0.019(3)
C213 0.071(4) 0.064(4) 0.079(5) 0.045(4) 0.012(4) 0.026(3)
C214 0.071(4) 0.107(6) 0.074(5) 0.063(5) 0.020(4) 0.048(4)
C215 0.074(4) 0.092(6) 0.066(5) 0.037(4) -0.007(3) 0.030(4)
C216 0.068(4) 0.068(4) 0.056(4) 0.026(3) 0.000(3) 0.031(3)
C217 0.042(3) 0.040(3) 0.042(3) 0.021(3) 0.010(3) 0.015(2)
C218 0.043(3) 0.052(3) 0.054(4) 0.032(3) 0.008(3) 0.018(3)
C219 0.051(4) 0.063(4) 0.059(4) 0.038(3) 0.019(3) 0.019(3)
C220 0.047(3) 0.062(4) 0.065(4) 0.037(3) 0.006(3) 0.013(3)
C221 0.040(3) 0.070(4) 0.044(3) 0.030(3) -0.001(3) 0.011(3)
C222 0.040(3) 0.059(4) 0.048(4) 0.032(3) 0.004(3) 0.007(3)
C223 0.046(3) 0.051(3) 0.040(3) 0.022(3) 0.005(2) 0.014(3)
C224 0.052(4) 0.068(4) 0.038(3) 0.029(3) 0.017(3) 0.023(3)
C225 0.045(4) 0.079(5) 0.096(5) 0.048(4) 0.025(3) 0.018(3)
C226 0.058(4) 0.108(6) 0.107(6) 0.054(5) 0.007(4) 0.004(4)
N11 0.044(2) 0.044(3) 0.039(3) 0.022(2) 0.009(2) 0.017(2)
N12 0.045(3) 0.042(3) 0.043(3) 0.019(2) 0.009(2) 0.015(2)
N21 0.048(2) 0.035(2) 0.039(3) 0.017(2) 0.003(2) 0.016(2)
N22 0.044(2) 0.046(3) 0.047(3) 0.027(2) 0.004(2) 0.016(2)
O11 0.068(2) 0.039(2) 0.073(3) 0.026(2) 0.000(2) 0.0062(19)
O12 0.071(2) 0.090(3) 0.058(3) 0.056(2) 0.024(2) 0.027(2)
O14 0.074(3) 0.071(3) 0.099(4) 0.010(3) 0.032(3) 0.017(3)
O21 0.062(2) 0.046(2) 0.069(3) 0.021(2) 0.005(2) 0.008(2)
O22 0.080(3) 0.065(3) 0.063(3) 0.047(2) 0.024(2) 0.026(2)
O23 0.064(3) 0.064(3) 0.072(3) 0.024(2) 0.020(2) 0.031(2)
O24 0.047(2) 0.053(3) 0.079(3) 0.028(2) 0.021(2) 0.020(2)
S11 0.0530(9) 0.0462(9) 0.0519(9) 0.0299(8) 0.0058(7) 0.0118(7)
S21 0.0557(9) 0.0434(9) 0.0533(10) 0.0270(8) 0.0132(7) 0.0149(7)

loop_
_atom_type_symbol
_atom_type_description
_atom_type_scat_dispersion_real
_atom_type_scat_dispersion_imag
_atom_type_scat_source
C C 0.0033 0.0016 'International Tables Vol C Tables 4.2.6.8 and 6.1.1.4'
H H 0.0000 0.0000 'International Tables Vol C Tables 4.2.6.8 and 6.1.1.4'
N N 0.0061 0.0033 'International Tables Vol C Tables 4.2.6.8 and 6.1.1.4'
O O 0.0106 0.0060 'International Tables Vol C Tables 4.2.6.8 and 6.1.1.4'
S S 0.1246 0.1234 'International Tables Vol C Tables 4.2.6.8 and 6.1.1.4'

loop_
_geom_angle_atom_site_label_1
_geom_angle_atom_site_label_2
_geom_angle_atom_site_label_3
_geom_angle
C16 C11 C12 118.3(5)
C16 C11 C17 120.8(5)
C12 C11 C17 120.9(6)
C13 C12 C11 121.6(5)
C13 C12 H12 119.2
C11 C12 H12 119.2
C12 C13 C14 119.6(5)
C12 C13 H13 120.2
C14 C13 H13 120.2
C13 C14 C15 119.2(5)
C13 C14 S11 119.8(4)
C15 C14 S11 121.0(4)
C16 C15 C14 121.0(5)
C16 C15 H15 119.5
C14 C15 H15 119.5
C15 C16 C11 120.3(5)
C15 C16 H16 119.9
C11 C16 H16 119.9
C11 C17 H17A 109.5
C11 C17 H17B 109.5
H17A C17 H17B 109.5
C11 C17 H17C 109.5
H17A C17 H17C 109.5
H17B C17 H17C 109.5
N12 C18 N11 102.7(4)
N12 C18 C117 108.4(4)
N11 C18 C117 112.0(4)
N12 C18 C123 109.5(4)
N11 C18 C123 111.6(4)
C117 C18 C123 112.2(4)
N12 C19 C111 124.1(4)
N12 C19 C110 114.6(4)
C111 C19 C110 121.4(4)
N11 C110 C19 100.3(4)
N11 C110 H11A 111.7
C19 C110 H11A 111.7
N11 C110 H11B 111.7
C19 C110 H11B 111.7
H11A C110 H11B 109.5
C112 C111 C116 118.8(5)
C112 C111 C19 121.0(5)
C116 C111 C19 120.1(5)
C113 C112 C111 120.7(5)
C113 C112 H112 119.7
C111 C112 H112 119.7
C112 C113 C114 119.7(6)
C112 C113 H113 120.2
C114 C113 H113 120.2
C115 C114 C113 120.5(6)
C115 C114 H114 119.8
C113 C114 H114 119.8
C114 C115 C116 120.4(6)
C114 C115 H115 119.8
C116 C115 H115 119.8
C115 C116 C111 119.9(5)
C115 C116 H116 120.0
C111 C116 H116 120.0
C118 C117 C122 117.2(5)
C118 C117 C18 124.4(5)
C122 C117 C18 118.3(5)
C117 C118 C119 122.1(5)
C117 C118 H118 118.9
C119 C118 H118 118.9
C120 C119 C118 119.9(5)
C120 C119 H119 120.0
C118 C119 H119 120.0
C121 C120 C119 119.3(5)
C121 C120 H120 120.4
C119 C120 H120 120.4
C120 C121 C122 120.7(5)
C120 C121 H121 119.6
C122 C121 H121 119.6
C121 C122 C117 120.7(5)
C121 C122 H122 119.6
C117 C122 H122 119.6
C124 C123 C18 117.5(5)
C124 C123 H23A 105(3)
C18 C123 H23A 106(3)
C124 C123 H23B 107(3)
C18 C123 H23B 107(3)
H23A C123 H23B 115(4)
O13* C124 O14 120.8(7)
O13* C124 O13 35.4(5)
O14 C124 O13 119.0(7)
O13* C124 C123 114.7(7)
O14 C124 C123 121.3(5)
O13 C124 C123 116.9(7)
C26* C125 C126 25.7(7)
C26* C125 O14 105.4(6)
C126 C125 O14 102.0(8)
C26* C126 C125 77.0(4)
C126 C26* C125 77.3(5)
C26 C21 C22 116.9(5)
C26 C21 C27 122.7(5)
C22 C21 C27 120.3(5)
C23 C22 C21 121.2(5)
C23 C22 H22 119.4
C21 C22 H22 119.4
C22 C23 C24 120.8(5)
C22 C23 H23 119.6
C24 C23 H23 119.6
C25 C24 C23 118.2(5)
C25 C24 S21 120.6(4)
C23 C24 S21 121.1(4)
C26 C25 C24 120.3(5)
C26 C25 H25 119.8
C24 C25 H25 119.8
C25 C26 C21 122.6(5)
C25 C26 H26 118.7
C21 C26 H26 118.7
C21 C27 H27A 109.5
C21 C27 H27B 109.5
H27A C27 H27B 109.5
C21 C27 H27C 109.5
H27A C27 H27C 109.5
H27B C27 H27C 109.5
N22 C28 N21 103.0(4)
N22 C28 C217 109.6(4)
N21 C28 C217 111.5(4)
N22 C28 C223 107.8(4)
N21 C28 C223 111.9(4)
C217 C28 C223 112.6(4)
N22 C29 C211 122.2(5)
N22 C29 C210 114.6(4)
C211 C29 C210 123.2(5)
N21 C210 C29 101.3(4)
N21 C210 H21A 111.5
C29 C210 H21A 111.5
N21 C210 H21B 111.5
C29 C210 H21B 111.5
H21A C210 H21B 109.3
C216 C211 C212 118.7(5)
C216 C211 C29 121.0(5)
C212 C211 C29 120.3(5)
C211 C212 C213 120.6(5)
C211 C212 H212 119.7
C213 C212 H212 119.7
C214 C213 C212 119.4(6)
C214 C213 H213 120.3
C212 C213 H213 120.3
C213 C214 C215 120.6(5)
C213 C214 H214 119.7
C215 C214 H214 119.7
C214 C215 C216 119.6(6)
C214 C215 H215 120.2
C216 C215 H215 120.2
C211 C216 C215 121.1(6)
C211 C216 H216 119.5
C215 C216 H216 119.5
C222 C217 C218 117.3(4)
C222 C217 C28 123.9(4)
C218 C217 C28 118.9(4)
C219 C218 C217 121.1(5)
C219 C218 H218 119.4
C217 C218 H218 119.4
C218 C219 C220 121.1(5)
C218 C219 H219 119.5
C220 C219 H219 119.5
C221 C220 C219 117.7(5)
C221 C220 H220 121.1
C219 C220 H220 121.1
C222 C221 C220 121.5(5)
C222 C221 H221 119.3
C220 C221 H221 119.3
C221 C222 C217 121.3(5)
C221 C222 H222 119.3
C217 C222 H222 119.3
C224 C223 C28 114.1(4)
C224 C223 H22A 108.7
C28 C223 H22A 108.7
C224 C223 H22B 108.7
C28 C223 H22B 108.7
H22A C223 H22B 107.6
O23 C224 O24 123.4(5)
O23 C224 C223 124.1(5)
O24 C224 C223 112.5(5)
O24 C225 C226 110.8(5)
O24 C225 H22C 109.5
C226 C225 H22C 109.5
O24 C225 H22D 109.5
C226 C225 H22D 109.5
H22C C225 H22D 108.1
C225 C226 H22E 109.5
C225 C226 H22F 109.5
H22E C226 H22F 109.5
C225 C226 H22G 109.5
H22E C226 H22G 109.5
H22F C226 H22G 109.5
C110 N11 C18 110.9(3)
C110 N11 S11 121.2(3)
C18 N11 S11 126.7(3)
C19 N12 C18 111.2(4)
C210 N21 C28 110.0(3)
C210 N21 S21 122.6(3)
C28 N21 S21 126.7(3)
C29 N22 C28 111.0(4)
O13* O13 C124 68.1(10)
O13 O13* C124 76.5(11)
C124 O14 C125 117.1(5)
C224 O24 C225 117.3(4)
O12 S11 O11 120.4(2)
O12 S11 N11 105.9(2)
O11 S11 N11 107.4(2)
O12 S11 C14 107.7(2)
O11 S11 C14 106.7(2)
N11 S11 C14 108.2(2)
O22 S21 O21 120.5(2)
O22 S21 N21 108.0(2)
O21 S21 N21 105.6(2)
O22 S21 C24 107.1(2)
O21 S21 C24 107.2(2)
N21 S21 C24 107.9(2)

loop_
_geom_bond_atom_site_label_1
_geom_bond_atom_site_label_2
_geom_bond_distance
C11 C16 1.392(7)
C11 C12 1.398(7)
C11 C17 1.512(7)
C12 C13 1.374(6)
C12 H12 0.9300
C13 C14 1.377(6)
C13 H13 0.9300
C14 C15 1.407(7)
C14 S11 1.755(5)
C15 C16 1.361(6)
C15 H15 0.9300
C16 H16 0.9300
C17 H17A 0.9600
C17 H17B 0.9600
C17 H17C 0.9600
C18 N12 1.462(5)
C18 N11 1.504(5)
C18 C117 1.516(6)
C18 C123 1.525(7)
C19 N12 1.279(6)
C19 C111 1.483(6)
C19 C110 1.510(6)
C110 N11 1.453(5)
C110 H11A 0.9700
C110 H11B 0.9700
C111 C112 1.387(7)
C111 C116 1.389(6)
C112 C113 1.357(7)
C112 H112 0.9300
C113 C114 1.381(8)
C113 H113 0.9300
C114 C115 1.359(8)
C114 H114 0.9300
C115 C116 1.369(7)
C115 H115 0.9300
C116 H116 0.9300
C117 C118 1.378(6)
C117 C122 1.404(7)
C118 C119 1.384(6)
C118 H118 0.9300
C119 C120 1.379(7)
C119 H119 0.9300
C120 C121 1.376(7)
C120 H120 0.9300
C121 C122 1.386(6)
C121 H121 0.9300
C122 H122 0.9300
C123 C124 1.518(8)
C123 H23A 0.930(2)
C123 H23B 0.930(2)
C124 O13* 1.242(9)
C124 O14 1.243(7)
C124 O13 1.301(9)
C125 C26* 1.478(2)
C125 C126 1.480(2)
C125 O14 1.481(6)
C126 C26* 0.657(18)
C21 C26 1.384(7)
C21 C22 1.398(7)
C21 C27 1.508(7)
C22 C23 1.367(6)
C22 H22 0.9300
C23 C24 1.391(7)
C23 H23 0.9300
C24 C25 1.390(6)
C24 S21 1.745(5)
C25 C26 1.356(6)
C25 H25 0.9300
C26 H26 0.9300
C27 H27A 0.9600
C27 H27B 0.9600
C27 H27C 0.9600
C28 N22 1.462(5)
C28 N21 1.510(6)
C28 C217 1.513(6)
C28 C223 1.539(6)
C29 N22 1.280(6)
C29 C211 1.458(6)
C29 C210 1.492(6)
C210 N21 1.453(5)
C210 H21A 0.9700
C210 H21B 0.9700
C211 C216 1.368(7)
C211 C212 1.381(7)
C212 C213 1.401(6)
C212 H212 0.9300
C213 C214 1.364(8)
C213 H213 0.9300
C214 C215 1.370(8)
C214 H214 0.9300
C215 C216 1.393(7)
C215 H215 0.9300
C216 H216 0.9300
C217 C222 1.385(6)
C217 C218 1.390(6)
C218 C219 1.371(6)
C218 H218 0.9300
C219 C220 1.383(7)
C219 H219 0.9300
C220 C221 1.378(6)
C220 H220 0.9300
C221 C222 1.365(6)
C221 H221 0.9300
C222 H222 0.9300
C223 C224 1.499(6)
C223 H22A 0.9700
C223 H22B 0.9700
C224 O23 1.208(6)
C224 O24 1.334(6)
C225 O24 1.453(6)
C225 C226 1.499(8)
C225 H22C 0.9700
C225 H22D 0.9700
C226 H22E 0.9600
C226 H22F 0.9600
C226 H22G 0.9600
N11 S11 1.617(4)
N21 S21 1.617(4)
O11 S11 1.435(4)
O12 S11 1.431(3)
O13 O13* 0.775(11)
O21 S21 1.440(4)
O22 S21 1.432(3)

loop_
_geom_torsion_atom_site_label_1
_geom_torsion_atom_site_label_2
_geom_torsion_atom_site_label_3
_geom_torsion_atom_site_label_4
_geom_torsion
C16 C11 C12 C13 2.1(8)
C17 C11 C12 C13 -178.7(5)
C11 C12 C13 C14 -1.0(8)
C12 C13 C14 C15 -0.6(7)
C12 C13 C14 S11 178.5(4)
C13 C14 C15 C16 1.1(7)
S11 C14 C15 C16 -178.0(4)
C14 C15 C16 C11 0.0(7)
C12 C11 C16 C15 -1.6(7)
C17 C11 C16 C15 179.2(4)
N12 C19 C110 N11 -1.9(5)
C111 C19 C110 N11 177.7(4)
N12 C19 C111 C112 -176.8(5)
C110 C19 C111 C112 3.6(7)
N12 C19 C111 C116 1.6(7)
C110 C19 C111 C116 -177.9(4)
C116 C111 C112 C113 -0.4(8)
C19 C111 C112 C113 178.1(5)
C111 C112 C113 C114 1.6(9)
C112 C113 C114 C115 -1.7(11)
C113 C114 C115 C116 0.4(11)
C114 C115 C116 C111 0.9(9)
C112 C111 C116 C115 -0.9(8)
C19 C111 C116 C115 -179.4(5)
N12 C18 C117 C118 -126.6(5)
N11 C18 C117 C118 120.8(5)
C123 C18 C117 C118 -5.6(6)
N12 C18 C117 C122 55.3(5)
N11 C18 C117 C122 -57.4(5)
C123 C18 C117 C122 176.2(4)
C122 C117 C118 C119 1.6(7)
C18 C117 C118 C119 -176.6(4)
C117 C118 C119 C120 -0.9(7)
C118 C119 C120 C121 -0.3(8)
C119 C120 C121 C122 0.7(8)
C120 C121 C122 C117 -0.1(7)
C118 C117 C122 C121 -1.1(7)
C18 C117 C122 C121 177.2(4)
N12 C18 C123 C124 -66.9(6)
N11 C18 C123 C124 46.1(6)
C117 C18 C123 C124 172.7(4)
C18 C123 C124 O13* 178.7(7)
C18 C123 C124 O14 18.9(9)
C18 C123 C124 O13 -141.9(7)
O14 C125 C126 C26* 101(2)
O14 C125 C26* C126 -85(2)
C26 C21 C22 C23 0.9(8)
C27 C21 C22 C23 -175.9(5)
C21 C22 C23 C24 1.0(8)
C22 C23 C24 C25 -2.1(7)
C22 C23 C24 S21 175.0(4)
C23 C24 C25 C26 1.2(7)
S21 C24 C25 C26 -175.9(4)
C24 C25 C26 C21 0.8(8)
C22 C21 C26 C25 -1.8(8)
C27 C21 C26 C25 175.0(5)
N22 C29 C210 N21 3.1(5)
C211 C29 C210 N21 -175.4(4)
N22 C29 C211 C216 -171.8(5)
C210 C29 C211 C216 6.6(7)
N22 C29 C211 C212 5.2(7)
C210 C29 C211 C212 -176.4(4)
C216 C211 C212 C213 0.2(8)
C29 C211 C212 C213 -176.9(4)
C211 C212 C213 C214 0.1(8)
C212 C213 C214 C215 -0.1(9)
C213 C214 C215 C216 -0.2(9)
C212 C211 C216 C215 -0.5(8)
C29 C211 C216 C215 176.6(5)
C214 C215 C216 C211 0.5(9)
N22 C28 C217 C222 130.6(5)
N21 C28 C217 C222 -116.0(5)
C223 C28 C217 C222 10.6(6)
N22 C28 C217 C218 -48.4(6)
N21 C28 C217 C218 64.9(5)
C223 C28 C217 C218 -168.4(4)
C222 C217 C218 C219 1.2(7)
C28 C217 C218 C219 -179.7(4)
C217 C218 C219 C220 -1.3(8)
C218 C219 C220 C221 1.4(8)
C219 C220 C221 C222 -1.4(8)
C220 C221 C222 C217 1.4(8)
C218 C217 C222 C221 -1.2(7)
C28 C217 C222 C221 179.7(5)
N22 C28 C223 C224 50.4(5)
N21 C28 C223 C224 -62.2(5)
C217 C28 C223 C224 171.4(4)
C28 C223 C224 O23 -96.7(6)
C28 C223 C224 O24 85.4(5)
C19 C110 N11 C18 4.9(4)
C19 C110 N11 S11 173.1(3)
N12 C18 N11 C110 -6.0(4)
C117 C18 N11 C110 110.1(4)
C123 C18 N11 C110 -123.2(4)
N12 C18 N11 S11 -173.4(3)
C117 C18 N11 S11 -57.3(5)
C123 C18 N11 S11 69.4(5)
C111 C19 N12 C18 178.6(4)
C110 C19 N12 C18 -1.9(5)
N11 C18 N12 C19 4.7(5)
C117 C18 N12 C19 -114.0(4)
C123 C18 N12 C19 123.4(4)
C29 C210 N21 C28 -2.4(5)
C29 C210 N21 S21 -173.6(3)
N22 C28 N21 C210 1.1(5)
C217 C28 N21 C210 -116.4(4)
C223 C28 N21 C210 116.6(4)
N22 C28 N21 S21 171.8(3)
C217 C28 N21 S21 54.4(5)
C223 C28 N21 S21 -72.6(5)
C211 C29 N22 C28 175.9(4)
C210 C29 N22 C28 -2.6(6)
N21 C28 N22 C29 0.9(5)
C217 C28 N22 C29 119.7(4)
C223 C28 N22 C29 -117.5(4)
O14 C124 O13 O13* 103.4(12)
C123 C124 O13 O13* -95.4(12)
O14 C124 O13* O13 -97.7(12)
C123 C124 O13* O13 102.3(12)
O13* C124 O14 C125 21.7(11)
O13 C124 O14 C125 -19.3(10)
C123 C124 O14 C125 -179.7(5)
C26* C125 O14 C124 168.0(8)
C126 C125 O14 C124 141.8(9)
O23 C224 O24 C225 -1.2(7)
C223 C224 O24 C225 176.7(4)
C226 C225 O24 C224 80.5(6)
C110 N11 S11 O12 25.3(4)
C18 N11 S11 O12 -168.4(4)
C110 N11 S11 O11 155.2(3)
C18 N11 S11 O11 -38.6(4)
C110 N11 S11 C14 -89.9(4)
C18 N11 S11 C14 76.3(4)
C13 C14 S11 O12 140.4(4)
C15 C14 S11 O12 -40.4(5)
C13 C14 S11 O11 9.8(4)
C15 C14 S11 O11 -171.0(4)
C13 C14 S11 N11 -105.5(4)
C15 C14 S11 N11 73.6(4)
C210 N21 S21 O22 -151.6(4)
C28 N21 S21 O22 38.7(4)
C210 N21 S21 O21 -21.5(4)
C28 N21 S21 O21 168.9(4)
C210 N21 S21 C24 93.0(4)
C28 N21 S21 C24 -76.7(4)
C25 C24 S21 O22 -9.2(5)
C23 C24 S21 O22 173.9(4)
C25 C24 S21 O21 -139.8(4)
C23 C24 S21 O21 43.2(5)
C25 C24 S21 N21 106.9(4)
C23 C24 S21 N21 -70.1(5)
